data_2311713
loop_
_publ_author_name
'Zhou, Xinbo'
'Hu, Xiurong'
'Gu, Jianming'
'Zhu, Jianrong'

_publ_section_title
;
 Comparison of the crystal structures and thermochemistry of a novel
 soluble guanylate cyclase stimulator riociguat and its solvates.
;
_journal_coeditor_code AO5027
_journal_issue 'Pt 5'
_journal_name_full 'Acta crystallographica Section B, Structural science, crystal engineering and materials'
_journal_page_first 891
_journal_page_last 898
_journal_paper_doi 10.1107/S2052520617006011
_journal_volume 73
_journal_year 2017
_chemical_formula_moiety 'C20 H19 F N8 O2, C2 H3 N'
_chemical_formula_sum 'C22 H22 F N9 O2'
_chemical_formula_weight 463.49
_space_group_IT_number 2
_space_group_name_Hall '-P 1'
_space_group_name_H-M_alt 'P -1'
_symmetry_cell_setting triclinic
_symmetry_space_group_name_Hall '-P 1'
_symmetry_space_group_name_H-M 'P -1'
_atom_sites_solution_hydrogens geom
_atom_sites_solution_primary direct
_atom_sites_solution_secondary difmap
_audit_creation_method SHELXL-97
_cell_angle_alpha 112.419(2)
_cell_angle_beta 90.914(3)
_cell_angle_gamma 93.446(2)
_cell_formula_units_Z 2
_cell_length_a 8.4657(5)
_cell_length_b 11.4408(8)
_cell_length_c 13.1812(9)
_cell_measurement_reflns_used 6092
_cell_measurement_temperature 296(2)
_cell_measurement_theta_max 27.4
_cell_measurement_theta_min 3.0
_cell_volume 1176.99(14)
_computing_cell_refinement 'PROCESS-AUTO  (Rigaku,2006)'
_computing_data_collection 'PROCESS-AUTO  (Rigaku,2006)'
_computing_data_reduction 'CrystalStructure (Rigaku,2007)'
_computing_molecular_graphics 'Ortep3 for windows (Farrugia,1997)'
_computing_publication_material 'WinGX (Farrugia, 1999)'
_computing_structure_refinement 'SHELXL-97 (Sheldrick, 2008)'
_computing_structure_solution 'SHELXS-97 (Sheldrick, 2008)'
_diffrn_ambient_temperature 296(2)
_diffrn_detector_area_resol_mean 10.00
_diffrn_measured_fraction_theta_full 0.998
_diffrn_measured_fraction_theta_max 0.998
_diffrn_measurement_device_type 'Rigaku RAXIS-RAPID/ZJUG'
_diffrn_measurement_method \w
_diffrn_radiation_monochromator graphite
_diffrn_radiation_source 'rotating anode'
_diffrn_radiation_type MoK\a
_diffrn_radiation_wavelength 0.71073
_diffrn_reflns_av_R_equivalents 0.0317
_diffrn_reflns_av_sigmaI/netI 0.0417
_diffrn_reflns_limit_h_max 8
_diffrn_reflns_limit_h_min -10
_diffrn_reflns_limit_k_max 13
_diffrn_reflns_limit_k_min -13
_diffrn_reflns_limit_l_max 15
_diffrn_reflns_limit_l_min -15
_diffrn_reflns_number 9234
_diffrn_reflns_theta_full 25.01
_diffrn_reflns_theta_max 25.01
_diffrn_reflns_theta_min 2.98
_exptl_absorpt_coefficient_mu 0.095
_exptl_absorpt_correction_T_max 0.9720
_exptl_absorpt_correction_T_min 0.9512
_exptl_absorpt_correction_type multi-scan
_exptl_absorpt_process_details 'Higashi, T. (1995)'
_exptl_crystal_colour colorless
_exptl_crystal_density_diffrn 1.308
_exptl_crystal_density_method 'not measured'
_exptl_crystal_description chunk
_exptl_crystal_F_000 484
_exptl_crystal_size_max 0.42
_exptl_crystal_size_mid 0.36
_exptl_crystal_size_min 0.30
_refine_diff_density_max 0.456
_refine_diff_density_min -0.294
_refine_diff_density_rms 0.077
_refine_ls_extinction_coef 0.075(5)
_refine_ls_extinction_expression Fc^*^=kFc[1+0.001xFc^2^\l^3^/sin(2\q)]^-1/4^
_refine_ls_extinction_method SHELXL
_refine_ls_goodness_of_fit_ref 1.003
_refine_ls_hydrogen_treatment constr
_refine_ls_matrix_type full
_refine_ls_number_parameters 310
_refine_ls_number_reflns 4151
_refine_ls_number_restraints 1
_refine_ls_restrained_S_all 1.005
_refine_ls_R_factor_all 0.0936
_refine_ls_R_factor_gt 0.0544
_refine_ls_shift/su_max 0.000
_refine_ls_shift/su_mean 0.000
_refine_ls_structure_factor_coef Fsqd
_refine_ls_weighting_details 'calc w=1/[\s^2^(Fo^2^)+(0.0598P)^2^+0.7424P] where P=(Fo^2^+2Fc^2^)/3'
_refine_ls_weighting_scheme calc
_refine_ls_wR_factor_gt 0.1337
_refine_ls_wR_factor_ref 0.1599
_reflns_number_gt 2576
_reflns_number_total 4151
_reflns_threshold_expression >2sigma(I)
_cod_data_source_file ao5027sup1.cif
_cod_data_source_block III
_cod_original_cell_volume 1176.99(13)
_cod_database_code 2311713

loop_
_symmetry_equiv_pos_as_xyz
'x, y, z'
'-x, -y, -z'

loop_
_atom_site_label
_atom_site_type_symbol
_atom_site_fract_x
_atom_site_fract_y
_atom_site_fract_z
_atom_site_U_iso_or_equiv
_atom_site_adp_type
_atom_site_occupancy
_atom_site_symmetry_multiplicity
_atom_site_calc_flag
_atom_site_refinement_flags
C1 C 0.5906(4) 0.1716(3) 0.0115(2) 0.0682(9) Uani 1 1 d .
C2 C 0.6798(5) 0.0812(4) -0.0608(3) 0.0877(12) Uani 1 1 d .
H2 H 0.6750 0.0664 -0.1353 0.105 Uiso 1 1 calc R
C3 C 0.7763(5) 0.0128(4) -0.0217(3) 0.0904(12) Uani 1 1 d .
H3 H 0.8369 -0.0480 -0.0697 0.108 Uiso 1 1 calc R
C4 C 0.7820(4) 0.0354(3) 0.0886(3) 0.0808(10) Uani 1 1 d .
H4 H 0.8473 -0.0098 0.1154 0.097 Uiso 1 1 calc R
C5 C 0.6900(4) 0.1261(3) 0.1604(2) 0.0657(8) Uani 1 1 d .
H5 H 0.6941 0.1400 0.2347 0.079 Uiso 1 1 calc R
C6 C 0.5918(3) 0.1966(3) 0.1229(2) 0.0555(7) Uani 1 1 d .
C7 C 0.4882(4) 0.2988(3) 0.1951(2) 0.0628(8) Uani 1 1 d .
H7A H 0.5314 0.3809 0.1988 0.075 Uiso 1 1 calc R
H7B H 0.3827 0.2840 0.1608 0.075 Uiso 1 1 calc R
C8 C 0.3445(3) 0.2665(3) 0.3518(2) 0.0509(7) Uani 1 1 d .
C9 C 0.0915(4) 0.1932(3) 0.3654(3) 0.0739(10) Uani 1 1 d .
H9 H -0.0085 0.1583 0.3346 0.089 Uiso 1 1 calc R
C10 C 0.1201(4) 0.2202(3) 0.4771(3) 0.0733(9) Uani 1 1 d .
H10 H 0.0401 0.2040 0.5184 0.088 Uiso 1 1 calc R
C11 C 0.2700(3) 0.2719(3) 0.5269(2) 0.0613(8) Uani 1 1 d .
H11 H 0.2902 0.2894 0.6010 0.074 Uiso 1 1 calc R
C12 C 0.3896(3) 0.2968(3) 0.46272(19) 0.0482(7) Uani 1 1 d .
C13 C 0.5534(3) 0.3514(2) 0.47514(19) 0.0481(7) Uani 1 1 d .
C14 C 0.6653(3) 0.3991(2) 0.57354(19) 0.0474(7) Uani 1 1 d .
C15 C 0.7094(4) 0.4292(3) 0.7535(2) 0.0549(7) Uani 1 1 d .
C16 C 0.8677(3) 0.4771(3) 0.74990(19) 0.0507(7) Uani 1 1 d .
C17 C 0.9173(3) 0.4866(2) 0.65239(19) 0.0467(6) Uani 1 1 d .
C18 C 0.9902(5) 0.6538(3) 0.9138(2) 0.0842(11) Uani 1 1 d .
H18A H 1.0689 0.6704 0.9718 0.126 Uiso 1 1 calc R
H18B H 0.8892 0.6765 0.9449 0.126 Uiso 1 1 calc R
H18C H 1.0187 0.7031 0.8712 0.126 Uiso 1 1 calc R
C19 C 1.0931(4) 0.4439(4) 0.8565(2) 0.0673(9) Uani 1 1 d .
C20 C 1.1770(6) 0.2355(5) 0.7921(3) 0.1103(15) Uani 1 1 d .
H20A H 1.1482 0.1527 0.7375 0.166 Uiso 1 1 calc R
H20B H 1.1743 0.2322 0.8638 0.166 Uiso 1 1 calc R
H20C H 1.2819 0.2631 0.7802 0.166 Uiso 1 1 calc R
C21 C 0.7068(7) 0.0664(5) 0.5111(6) 0.134(2) Uani 1 1 d D
C22 C 0.6968(9) 0.0894(5) 0.6310(5) 0.164(3) Uani 1 1 d D
H22A H 0.5944 0.0584 0.6441 0.246 Uiso 1 1 calc R
H22B H 0.7125 0.1787 0.6740 0.246 Uiso 1 1 calc R
H22C H 0.7772 0.0459 0.6515 0.246 Uiso 1 1 calc R
F1 F 0.4935(3) 0.2395(2) -0.02641(14) 0.0997(7) Uani 1 1 d .
N1 N 0.4762(3) 0.3026(2) 0.30596(16) 0.0567(6) Uani 1 1 d .
N2 N 0.2006(3) 0.2147(2) 0.29956(19) 0.0637(7) Uani 1 1 d .
N3 N 0.6034(3) 0.3550(2) 0.38040(16) 0.0543(6) Uani 1 1 d .
N4 N 0.6040(3) 0.3893(2) 0.66409(16) 0.0548(6) Uani 1 1 d .
N5 N 0.8142(3) 0.4460(2) 0.56229(16) 0.0486(6) Uani 1 1 d .
N6 N 0.6498(3) 0.4182(3) 0.84490(19) 0.0819(9) Uani 1 1 d .
H6A H 0.5537 0.3883 0.8434 0.098 Uiso 1 1 calc R
H6B H 0.7082 0.4411 0.9042 0.098 Uiso 1 1 calc R
N7 N 1.0661(3) 0.5347(2) 0.64376(18) 0.0616(7) Uani 1 1 d .
H7C H 1.0935 0.5392 0.5827 0.074 Uiso 1 1 calc R
H7D H 1.1322 0.5605 0.6994 0.074 Uiso 1 1 calc R
N8 N 0.9805(3) 0.5196(2) 0.84349(17) 0.0609(7) Uani 1 1 d .
N9 N 0.7051(9) 0.0442(6) 0.4170(5) 0.190(3) Uani 1 1 d .
O1 O 1.2058(3) 0.4791(3) 0.92485(19) 0.0973(9) Uani 1 1 d .
O2 O 1.0656(3) 0.3241(2) 0.78450(17) 0.0760(7) Uani 1 1 d .

loop_
_atom_site_aniso_label
_atom_site_aniso_U_11
_atom_site_aniso_U_22
_atom_site_aniso_U_33
_atom_site_aniso_U_23
_atom_site_aniso_U_13
_atom_site_aniso_U_12
C1 0.0627(19) 0.093(2) 0.0381(16) 0.0150(16) -0.0049(14) -0.0059(17)
C2 0.082(2) 0.111(3) 0.0412(18) -0.0006(19) 0.0086(17) -0.013(2)
C3 0.074(2) 0.083(3) 0.075(3) -0.012(2) 0.013(2) -0.005(2)
C4 0.066(2) 0.075(2) 0.084(3) 0.011(2) -0.0007(18) 0.0084(18)
C5 0.0632(19) 0.074(2) 0.0512(17) 0.0141(16) -0.0029(14) 0.0060(16)
C6 0.0497(16) 0.0708(19) 0.0336(14) 0.0077(13) -0.0063(12) -0.0033(14)
C7 0.0645(18) 0.088(2) 0.0317(14) 0.0178(14) -0.0063(12) 0.0147(17)
C8 0.0512(16) 0.0549(17) 0.0366(14) 0.0051(12) -0.0040(12) 0.0144(13)
C9 0.0526(18) 0.094(3) 0.063(2) 0.0161(18) -0.0080(16) 0.0055(17)
C10 0.0565(19) 0.095(3) 0.064(2) 0.0263(19) 0.0034(15) 0.0040(18)
C11 0.0646(19) 0.072(2) 0.0425(15) 0.0159(14) 0.0025(14) 0.0108(16)
C12 0.0559(16) 0.0509(16) 0.0312(13) 0.0071(12) -0.0031(11) 0.0128(13)
C13 0.0591(17) 0.0509(16) 0.0293(13) 0.0092(11) -0.0040(11) 0.0089(13)
C14 0.0619(17) 0.0439(15) 0.0318(13) 0.0094(11) -0.0068(12) 0.0059(13)
C15 0.077(2) 0.0543(17) 0.0322(14) 0.0179(12) -0.0095(13) -0.0103(15)
C16 0.0720(19) 0.0499(16) 0.0281(13) 0.0146(12) -0.0125(12) -0.0066(14)
C17 0.0602(17) 0.0440(15) 0.0335(13) 0.0130(11) -0.0069(11) -0.0001(13)
C18 0.127(3) 0.069(2) 0.0438(17) 0.0139(16) -0.0169(18) -0.028(2)
C19 0.076(2) 0.093(3) 0.0414(16) 0.0388(18) -0.0139(15) -0.0160(19)
C20 0.137(4) 0.129(4) 0.083(3) 0.055(3) -0.002(2) 0.049(3)
C21 0.138(5) 0.080(3) 0.183(6) 0.049(4) 0.009(5) -0.002(3)
C22 0.282(8) 0.099(4) 0.106(4) 0.029(3) -0.005(5) 0.035(5)
F1 0.1128(16) 0.143(2) 0.0474(11) 0.0412(12) -0.0110(10) 0.0136(15)
N1 0.0552(14) 0.0782(17) 0.0290(11) 0.0119(11) -0.0081(10) 0.0075(12)
N2 0.0543(14) 0.0769(18) 0.0465(13) 0.0083(12) -0.0083(12) 0.0109(13)
N3 0.0594(14) 0.0662(15) 0.0317(11) 0.0128(11) -0.0080(10) 0.0049(12)
N4 0.0703(15) 0.0601(15) 0.0310(11) 0.0164(10) -0.0078(10) -0.0083(12)
N5 0.0593(14) 0.0518(13) 0.0315(11) 0.0129(10) -0.0076(10) 0.0044(11)
N6 0.092(2) 0.116(2) 0.0375(13) 0.0373(15) -0.0178(13) -0.0418(17)
N7 0.0672(16) 0.0801(18) 0.0359(12) 0.0234(12) -0.0118(11) -0.0107(13)
N8 0.0825(17) 0.0607(15) 0.0365(12) 0.0192(11) -0.0186(11) -0.0162(13)
N9 0.274(8) 0.155(5) 0.161(5) 0.075(5) 0.072(6) 0.041(5)
O1 0.0976(18) 0.139(2) 0.0609(14) 0.0502(15) -0.0388(13) -0.0233(16)
O2 0.0936(17) 0.0793(16) 0.0575(13) 0.0296(12) -0.0177(12) 0.0077(13)

loop_
_atom_type_symbol
_atom_type_description
_atom_type_scat_dispersion_real
_atom_type_scat_dispersion_imag
_atom_type_scat_source
C C 0.0033 0.0016 'International Tables Vol C Tables 4.2.6.8 and 6.1.1.4'
H H 0.0000 0.0000 'International Tables Vol C Tables 4.2.6.8 and 6.1.1.4'
F F 0.0171 0.0103 'International Tables Vol C Tables 4.2.6.8 and 6.1.1.4'
N N 0.0061 0.0033 'International Tables Vol C Tables 4.2.6.8 and 6.1.1.4'
O O 0.0106 0.0060 'International Tables Vol C Tables 4.2.6.8 and 6.1.1.4'

loop_
_geom_angle_atom_site_label_1
_geom_angle_atom_site_label_2
_geom_angle_atom_site_label_3
_geom_angle
F1 C1 C2 120.2(3)
F1 C1 C6 117.1(3)
C2 C1 C6 122.7(3)
C3 C2 C1 119.6(3)
C3 C2 H2 120.2
C1 C2 H2 120.2
C4 C3 C2 119.6(3)
C4 C3 H3 120.2
C2 C3 H3 120.2
C3 C4 C5 120.1(4)
C3 C4 H4 119.9
C5 C4 H4 119.9
C4 C5 C6 121.3(3)
C4 C5 H5 119.3
C6 C5 H5 119.3
C1 C6 C5 116.7(3)
C1 C6 C7 118.1(3)
C5 C6 C7 125.2(2)
N1 C7 C6 113.7(2)
N1 C7 H7A 108.8
C6 C7 H7A 108.8
N1 C7 H7B 108.8
C6 C7 H7B 108.8
H7A C7 H7B 107.7
N2 C8 N1 126.8(2)
N2 C8 C12 127.8(3)
N1 C8 C12 105.4(2)
N2 C9 C10 123.8(3)
N2 C9 H9 118.1
C10 C9 H9 118.1
C9 C10 C11 120.0(3)
C9 C10 H10 120.0
C11 C10 H10 120.0
C10 C11 C12 119.1(3)
C10 C11 H11 120.5
C12 C11 H11 120.5
C8 C12 C11 115.1(3)
C8 C12 C13 105.1(2)
C11 C12 C13 139.7(2)
N3 C13 C12 111.2(2)
N3 C13 C14 118.7(2)
C12 C13 C14 130.1(2)
N4 C14 N5 128.1(2)
N4 C14 C13 113.9(2)
N5 C14 C13 118.0(2)
N6 C15 N4 114.3(3)
N6 C15 C16 123.0(2)
N4 C15 C16 122.7(2)
C17 C16 C15 118.7(2)
C17 C16 N8 117.8(3)
C15 C16 N8 123.4(2)
N7 C17 N5 118.8(2)
N7 C17 C16 122.0(2)
N5 C17 C16 119.2(3)
N8 C18 H18A 109.5
N8 C18 H18B 109.5
H18A C18 H18B 109.5
N8 C18 H18C 109.5
H18A C18 H18C 109.5
H18B C18 H18C 109.5
O1 C19 O2 123.2(3)
O1 C19 N8 125.8(3)
O2 C19 N8 111.0(2)
O2 C20 H20A 109.5
O2 C20 H20B 109.5
H20A C20 H20B 109.5
O2 C20 H20C 109.5
H20A C20 H20C 109.5
H20B C20 H20C 109.5
N9 C21 C22 175.6(8)
C21 C22 H22A 109.5
C21 C22 H22B 109.5
H22A C22 H22B 109.5
C21 C22 H22C 109.5
H22A C22 H22C 109.5
H22B C22 H22C 109.5
N3 N1 C8 113.4(2)
N3 N1 C7 119.1(2)
C8 N1 C7 127.4(2)
C9 N2 C8 114.2(2)
C13 N3 N1 104.9(2)
C14 N4 C15 113.7(2)
C14 N5 C17 117.5(2)
C15 N6 H6A 120.0
C15 N6 H6B 120.0
H6A N6 H6B 120.0
C17 N7 H7C 120.0
C17 N7 H7D 120.0
H7C N7 H7D 120.0
C19 N8 C18 119.4(3)
C19 N8 C16 122.5(2)
C18 N8 C16 117.2(2)
C19 O2 C20 115.5(3)

loop_
_geom_bond_atom_site_label_1
_geom_bond_atom_site_label_2
_geom_bond_distance
C1 F1 1.374(4)
C1 C2 1.384(5)
C1 C6 1.384(4)
C2 C3 1.384(5)
C2 H2 0.9300
C3 C4 1.375(5)
C3 H3 0.9300
C4 C5 1.397(4)
C4 H4 0.9300
C5 C6 1.399(4)
C5 H5 0.9300
C6 C7 1.531(4)
C7 N1 1.451(3)
C7 H7A 0.9700
C7 H7B 0.9700
C8 N2 1.373(3)
C8 N1 1.391(4)
C8 C12 1.408(3)
C9 N2 1.352(4)
C9 C10 1.398(4)
C9 H9 0.9300
C10 C11 1.406(4)
C10 H10 0.9300
C11 C12 1.413(4)
C11 H11 0.9300
C12 C13 1.466(4)
C13 N3 1.340(3)
C13 C14 1.496(3)
C14 N4 1.350(3)
C14 N5 1.372(3)
C15 N6 1.360(3)
C15 N4 1.378(3)
C15 C16 1.425(4)
C16 C17 1.400(4)
C16 N8 1.456(3)
C17 N7 1.368(3)
C17 N5 1.373(3)
C18 N8 1.456(4)
C18 H18A 0.9600
C18 H18B 0.9600
C18 H18C 0.9600
C19 O1 1.238(3)
C19 O2 1.340(4)
C19 N8 1.376(4)
C20 O2 1.455(4)
C20 H20A 0.9600
C20 H20B 0.9600
C20 H20C 0.9600
C21 N9 1.167(7)
C21 C22 1.505(7)
C22 H22A 0.9600
C22 H22B 0.9600
C22 H22C 0.9600
N1 N3 1.386(3)
N6 H6A 0.8600
N6 H6B 0.8600
N7 H7C 0.8600
N7 H7D 0.8600

loop_
_geom_hbond_atom_site_label_D
_geom_hbond_atom_site_label_H
_geom_hbond_atom_site_label_A
_geom_hbond_distance_DH
_geom_hbond_distance_HA
_geom_hbond_distance_DA
_geom_hbond_angle_DHA
_geom_hbond_site_symmetry_A
N6 H6B O1 0.86 2.18 3.012(3) 164 2_767
N7 H7C N5 0.86 2.14 2.995(3) 174 2_766

loop_
_geom_torsion_atom_site_label_1
_geom_torsion_atom_site_label_2
_geom_torsion_atom_site_label_3
_geom_torsion_atom_site_label_4
_geom_torsion
F1 C1 C2 C3 -179.6(3)
C6 C1 C2 C3 -0.7(5)
C1 C2 C3 C4 0.1(6)
C2 C3 C4 C5 0.5(6)
C3 C4 C5 C6 -0.6(5)
F1 C1 C6 C5 179.5(3)
C2 C1 C6 C5 0.6(5)
F1 C1 C6 C7 -1.1(4)
C2 C1 C6 C7 180.0(3)
C4 C5 C6 C1 0.1(5)
C4 C5 C6 C7 -179.3(3)
C1 C6 C7 N1 169.9(3)
C5 C6 C7 N1 -10.8(4)
N2 C9 C10 C11 -0.6(5)
C9 C10 C11 C12 0.6(5)
N2 C8 C12 C11 -1.0(4)
N1 C8 C12 C11 177.8(2)
N2 C8 C12 C13 -178.9(3)
N1 C8 C12 C13 -0.1(3)
C10 C11 C12 C8 0.1(4)
C10 C11 C12 C13 177.0(3)
C8 C12 C13 N3 0.5(3)
C11 C12 C13 N3 -176.6(3)
C8 C12 C13 C14 -178.8(3)
C11 C12 C13 C14 4.2(5)
N3 C13 C14 N4 -179.0(2)
C12 C13 C14 N4 0.2(4)
N3 C13 C14 N5 0.7(4)
C12 C13 C14 N5 180.0(2)
N6 C15 C16 C17 -179.1(3)
N4 C15 C16 C17 1.4(4)
N6 C15 C16 N8 -0.5(5)
N4 C15 C16 N8 180.0(3)
C15 C16 C17 N7 178.2(3)
N8 C16 C17 N7 -0.4(4)
C15 C16 C17 N5 -2.0(4)
N8 C16 C17 N5 179.4(2)
N2 C8 N1 N3 178.5(2)
C12 C8 N1 N3 -0.3(3)
N2 C8 N1 C7 3.0(5)
C12 C8 N1 C7 -175.8(3)
C6 C7 N1 N3 75.5(3)
C6 C7 N1 C8 -109.3(3)
C10 C9 N2 C8 -0.1(5)
N1 C8 N2 C9 -177.6(3)
C12 C8 N2 C9 1.0(4)
C12 C13 N3 N1 -0.7(3)
C14 C13 N3 N1 178.7(2)
C8 N1 N3 C13 0.6(3)
C7 N1 N3 C13 176.5(2)
N5 C14 N4 C15 -1.9(4)
C13 C14 N4 C15 177.8(2)
N6 C15 N4 C14 -179.1(2)
C16 C15 N4 C14 0.4(4)
N4 C14 N5 C17 1.4(4)
C13 C14 N5 C17 -178.3(2)
N7 C17 N5 C14 -179.5(2)
C16 C17 N5 C14 0.7(4)
O1 C19 N8 C18 0.4(5)
O2 C19 N8 C18 -179.6(3)
O1 C19 N8 C16 169.3(3)
O2 C19 N8 C16 -10.8(4)
C17 C16 N8 C19 -83.2(3)
C15 C16 N8 C19 98.2(3)
C17 C16 N8 C18 85.9(3)
C15 C16 N8 C18 -92.7(3)
O1 C19 O2 C20 0.7(5)
N8 C19 O2 C20 -179.3(3)
